data_1567493
loop_
_publ_author_name
'Chen, Chaohuang'
'Daniliuc, Constantin Gabriel'
'Klabunde, Sina'
'Hansen, Michael Ryan'
'Kehr, Gerald'
'Erker, Gerhard'

_publ_section_title
;
 Generation of Boryl-nitroxide Radicals from a Boraalkene via the Nitroso
 Ene Reaction
;
_journal_name_full 'Chemical Science'
_journal_paper_doi 10.1039/D2SC02485C
_journal_year 2022
_chemical_formula_sum 'C39 H38 B F5 N3 O'
_chemical_formula_weight 670.53
_space_group_crystal_system monoclinic
_space_group_IT_number 14
_space_group_name_Hall '-P 2yn'
_space_group_name_H-M_alt 'P 1 21/n 1'
_atom_sites_solution_hydrogens geom
_atom_sites_solution_primary direct
_audit_creation_method 'APEX3 v2019.11-0'
_audit_update_record
;
2022-03-11 deposited with the CCDC.	2022-08-15 downloaded from the CCDC.
;
_cell_angle_alpha 90
_cell_angle_beta 111.5270(10)
_cell_angle_gamma 90
_cell_formula_units_Z 4
_cell_length_a 14.1129(2)
_cell_length_b 16.9245(3)
_cell_length_c 15.4437(3)
_cell_measurement_reflns_used 9937
_cell_measurement_temperature 100.(2)
_cell_measurement_theta_max 66.3108
_cell_measurement_theta_min 4.0362
_cell_volume 3431.47(11)
_computing_cell_refinement 'SAINT V8.40B (Bruker Nano, Inc., 2019)'
_computing_data_collection 'Bruker APEX3 v2019.11-0 Photon III'
_computing_data_reduction 'SAINT V8.40B (Bruker Nano, Inc., 2019)'
_computing_molecular_graphics 'shelXle (C.B. Huebschle, rev 994)'
_computing_publication_material 'Bruker SHELXTL'
_computing_structure_refinement 'SHELXL-2018/3 (Sheldrick, 2018)'
_computing_structure_solution 'SHELXT 2018/2 (Sheldrick, 2018)'
_diffrn_ambient_temperature 100.(2)
_diffrn_detector_area_resol_mean 7.3910
_diffrn_measured_fraction_theta_full 0.997
_diffrn_measured_fraction_theta_max 0.997
_diffrn_measurement_device 'Bruker D8 Venture Photon III Diffractometer'
_diffrn_measurement_device_type 'single crystal'
_diffrn_measurement_method 'phi/omega scans'
_diffrn_radiation_monochromator 'MX mirror'
_diffrn_radiation_probe x-ray
_diffrn_radiation_type CuK\a
_diffrn_radiation_wavelength 1.54178
_diffrn_reflns_av_R_equivalents 0.0877
_diffrn_reflns_av_unetI/netI 0.0300
_diffrn_reflns_limit_h_max 16
_diffrn_reflns_limit_h_min -16
_diffrn_reflns_limit_k_max 20
_diffrn_reflns_limit_k_min -20
_diffrn_reflns_limit_l_max 18
_diffrn_reflns_limit_l_min -18
_diffrn_reflns_number 76484
_diffrn_reflns_theta_full 66.58
_diffrn_reflns_theta_max 66.58
_diffrn_reflns_theta_min 3.63
_diffrn_source CuK\a
_diffrn_source_current 1.0
_diffrn_source_power 0.05
_diffrn_source_type 'micro focus tube'
_diffrn_source_voltage 50
_exptl_absorpt_coefficient_mu 0.803
_exptl_absorpt_correction_T_max 0.94
_exptl_absorpt_correction_T_min 0.83
_exptl_absorpt_correction_type multi-scan
_exptl_absorpt_process_details
;

SADABS-2016/2 - Bruker AXS area detector scaling and absorption
correction. Reference: Krause, L., Herbst-Irmer, R., Sheldrick G.M.
& Stalke D., J. Appl. Cryst. 48 (2015) 3-10.
;
_exptl_crystal_colour yellow-orange
_exptl_crystal_density_diffrn 1.298
_exptl_crystal_density_method 'not measured'
_exptl_crystal_description plate
_exptl_crystal_F_000 1404
_exptl_crystal_size_max 0.240
_exptl_crystal_size_mid 0.102
_exptl_crystal_size_min 0.073
_refine_diff_density_max 0.962
_refine_diff_density_min -0.296
_refine_ls_extinction_method none
_refine_ls_goodness_of_fit_ref 1.046
_refine_ls_hydrogen_treatment constr
_refine_ls_matrix_type full
_refine_ls_number_parameters 547
_refine_ls_number_reflns 6046
_refine_ls_number_restraints 476
_refine_ls_restrained_S_all 1.061
_refine_ls_R_factor_all 0.0744
_refine_ls_R_factor_gt 0.0568
_refine_ls_shift/su_max 0.000
_refine_ls_shift/su_mean 0.000
_refine_ls_structure_factor_coef Fsqd
_refine_ls_weighting_details 'w=1/[\s^2^(Fo^2^)+(0.0685P)^2^+3.0810P] where P=(Fo^2^+2Fc^2^)/3'
_refine_ls_weighting_scheme calc
_refine_ls_wR_factor_gt 0.1407
_refine_ls_wR_factor_ref 0.1534
_reflns_Friedel_coverage 0.000
_reflns_number_gt 4654
_reflns_number_total 6046
_reflns_threshold_expression 'I > 2\s(I)'
_cod_data_source_file d2sc02485c5.cif
_cod_data_source_block 6_erk10125
_cod_depositor_comments
;
The following automatic conversions were performed:

data item '_exptl_absorpt_correction_type' value 'Multi-Scan' was
changed to 'multi-scan' in accordance with the
/home/data/users/saulius/crontab/automatic-downloads/rss-feeds/RSC/lib/dictionaries/cif_core.dic
dictionary named 'cif_core.dic' version 2.4.2 last updated on
2011-04-26.

Automatic conversion script
Id: cif_fix_values 7556 2019-12-06 15:28:31Z antanas 
;
_cod_original_cell_volume 3431.47(10)
_cod_database_code 1567493

loop_
_space_group_symop_operation_xyz
'x, y, z'
'-x+1/2, y+1/2, -z+1/2'
'-x, -y, -z'
'x-1/2, -y-1/2, z-1/2'

loop_
_atom_site_type_symbol
_atom_site_label
_atom_site_fract_x
_atom_site_fract_y
_atom_site_fract_z
_atom_site_U_iso_or_equiv
_atom_site_adp_type
_atom_site_calc_flag
_atom_site_refinement_flags_adp
_atom_site_refinement_flags_occupancy
_atom_site_refinement_flags_posn
_atom_site_occupancy
_atom_site_disorder_assembly
_atom_site_disorder_group
N N1 0.54777(13) 0.24963(11) 0.73879(12) 0.0264(4) Uani d . . . 1.0 . .
N N3 0.35585(14) 0.21826(11) 0.57610(13) 0.0274(4) Uani d . . . 1.0 . .
O O1 0.33565(13) 0.16146(10) 0.62217(13) 0.0430(5) Uani d . . . 1.0 . .
C C1 0.46582(17) 0.29790(13) 0.71738(15) 0.0270(5) Uani d U . . 1.0 . .
C C2 0.60462(17) 0.25217(14) 0.83366(16) 0.0300(5) Uani d U . . 1.0 . .
H H2 0.665607 0.223898 0.865782 0.036 Uiso calc U . R 1.0 . .
C C3 0.55664(18) 0.30236(14) 0.87114(16) 0.0317(5) Uani d U . . 1.0 . .
H H3 0.577188 0.315959 0.935094 0.038 Uiso calc U . R 1.0 . .
C C11 0.57868(16) 0.20558(14) 0.67326(15) 0.0282(5) Uani d U . . 1.0 . .
C C12 0.59015(18) 0.24797(16) 0.59941(17) 0.0366(6) Uani d U . . 1.0 . .
C C13 0.6255(2) 0.2066(2) 0.54015(19) 0.0510(8) Uani d U . . 1.0 . .
H H13 0.635116 0.233493 0.490013 0.061 Uiso calc U . R 1.0 . .
C C14 0.6469(2) 0.1271(2) 0.5525(2) 0.0588(9) Uani d U . . 1.0 . .
H H14 0.671881 0.100067 0.511408 0.071 Uiso calc U . R 1.0 . .
C C15 0.6324(2) 0.08643(18) 0.62380(18) 0.0471(7) Uani d U . . 1.0 . .
H H15 0.646748 0.031442 0.630668 0.056 Uiso calc U . R 1.0 . .
C C16 0.59701(17) 0.12481(15) 0.68642(16) 0.0316(5) Uani d U . . 1.0 . .
C C17 0.55573(19) 0.33333(16) 0.58015(18) 0.0399(6) Uani d U . . 1.0 . .
H H17 0.576834 0.360877 0.641633 0.048 Uiso calc U . R 1.0 . .
C C18 0.43618(18) 0.33474(14) 0.53700(16) 0.0310(5) Uani d U . . 1.0 . .
H H18 0.412056 0.389259 0.514689 0.037 Uiso calc U . R 1.0 . .
C C19 0.6034(2) 0.3785(2) 0.5205(2) 0.0604(9) Uani d U . . 1.0 . .
H H19A 0.677821 0.375711 0.549649 0.091 Uiso calc U . R 1.0 . .
H H19B 0.581739 0.433871 0.515359 0.091 Uiso calc U . R 1.0 . .
H H19C 0.58126 0.354841 0.458306 0.091 Uiso calc U . R 1.0 . .
C C20 0.57577(18) 0.07651(14) 0.76043(16) 0.0327(5) Uani d U . . 1.0 . .
H H20 0.540432 0.111603 0.791132 0.039 Uiso calc U . R 1.0 . .
C C21 0.5046(2) 0.00764(16) 0.7159(2) 0.0461(7) Uani d U . . 1.0 . .
H H21A 0.443592 0.027606 0.666139 0.069 Uiso calc U . R 1.0 . .
H H21B 0.484905 -0.018885 0.763111 0.069 Uiso calc U . R 1.0 . .
H H21C 0.539728 -0.029995 0.689746 0.069 Uiso calc U . R 1.0 . .
C C22 0.6745(2) 0.04689(16) 0.83570(18) 0.0401(6) Uani d U . . 1.0 . .
H H22A 0.711082 0.012772 0.807175 0.06 Uiso calc U . R 1.0 . .
H H22B 0.658063 0.016864 0.882598 0.06 Uiso calc U . R 1.0 . .
H H22C 0.717513 0.092138 0.865398 0.06 Uiso calc U . R 1.0 . .
N N2 0.47182(14) 0.33062(11) 0.79954(13) 0.0296(4) Uani d . . . 1.0 . .
C C31 0.40494(17) 0.39073(14) 0.81373(15) 0.0293(5) Uani d U . . 1.0 . .
C C32 0.31286(18) 0.36715(14) 0.82084(15) 0.0314(5) Uani d U . . 1.0 . .
C C33 0.24925(19) 0.42699(16) 0.82988(16) 0.0355(6) Uani d U . . 1.0 . .
H H33 0.185475 0.413576 0.833567 0.043 Uiso calc U . R 1.0 . .
C C34 0.2775(2) 0.50571(16) 0.83358(18) 0.0427(6) Uani d U . . 1.0 . .
H H34 0.231803 0.545686 0.837205 0.051 Uiso calc U . R 1.0 . .
C C35 0.3713(2) 0.52643(16) 0.83203(19) 0.0434(6) Uani d U . . 1.0 . .
H H35 0.390742 0.580497 0.837553 0.052 Uiso calc U . R 1.0 . .
C C37 0.2875(2) 0.28128(16) 0.8272(2) 0.0449(7) Uani d U . . 1.0 . .
H H37 0.315313 0.249803 0.787096 0.054 Uiso calc U . R 1.0 . .
C C38 0.1740(2) 0.26355(19) 0.7976(2) 0.0544(8) Uani d U . . 1.0 . .
H H38A 0.164275 0.206795 0.803803 0.082 Uiso calc U . R 1.0 . .
H H38B 0.145957 0.292989 0.837322 0.082 Uiso calc U . R 1.0 . .
H H38C 0.138962 0.279456 0.732592 0.082 Uiso calc U . R 1.0 . .
C C39 0.3423(2) 0.25510(19) 0.9293(3) 0.0645(10) Uani d U . . 1.0 . .
H H39A 0.32721 0.199351 0.935648 0.097 Uiso calc U . R 1.0 . .
H H39B 0.415924 0.261991 0.947005 0.097 Uiso calc U . R 1.0 . .
H H39C 0.318396 0.287331 0.969918 0.097 Uiso calc U . R 1.0 . .
C C36 0.4384(2) 0.46944(14) 0.82249(17) 0.0357(6) Uani d U . . 1.0 . .
C C40 0.5453(2) 0.49368(16) 0.8295(2) 0.0428(6) Uani d U . . 1.0 . .
H H40 0.574093 0.450479 0.802325 0.051 Uiso calc U . R 1.0 . .
C C41 0.6128(2) 0.50320(17) 0.9318(2) 0.0496(7) Uani d U . . 1.0 . .
H H41A 0.584539 0.544378 0.959943 0.074 Uiso calc U . R 1.0 . .
H H41B 0.68168 0.518247 0.936849 0.074 Uiso calc U . R 1.0 . .
H H41C 0.615553 0.453089 0.964466 0.074 Uiso calc U . R 1.0 . .
C C42 0.5500(3) 0.5713(2) 0.7796(3) 0.0673(10) Uani d U . . 1.0 . .
H H42A 0.504632 0.56783 0.714112 0.101 Uiso calc U . R 1.0 . .
H H42B 0.61995 0.580526 0.78335 0.101 Uiso calc U . R 1.0 . .
H H42C 0.528333 0.615185 0.809459 0.101 Uiso calc U . R 1.0 . .
B B1 0.38374(19) 0.30501(16) 0.61082(17) 0.0269(5) Uani d . . D 1.0 . .
C C51 0.2867(2) 0.36231(19) 0.6006(2) 0.0254(7) Uani d U P D 0.871(3) A 1
C C52 0.1875(2) 0.33877(17) 0.58432(17) 0.0289(6) Uani d U P D 0.871(3) A 1
F F52 0.16170(13) 0.26140(14) 0.57398(12) 0.0362(5) Uani d U P D 0.871(3) A 1
C C53 0.1104(3) 0.3908(2) 0.5798(2) 0.0430(9) Uani d U P D 0.871(3) A 1
F F53 0.01683(14) 0.36391(14) 0.56824(13) 0.0571(6) Uani d U P D 0.871(3) A 1
C C54 0.1306(3) 0.4705(3) 0.5908(2) 0.0473(10) Uani d U P D 0.871(3) A 1
F F54 0.05770(18) 0.52197(13) 0.59079(13) 0.0680(7) Uani d U P D 0.871(3) A 1
C C55 0.2264(3) 0.49721(17) 0.60366(19) 0.0439(8) Uani d U P D 0.871(3) A 1
F F55 0.2472(2) 0.57498(10) 0.61343(14) 0.0661(7) Uani d U P D 0.871(3) A 1
C C56 0.2992(4) 0.4435(3) 0.6077(4) 0.0340(12) Uani d U P D 0.871(3) A 1
F F56 0.39462(18) 0.47358(10) 0.62349(12) 0.0432(5) Uani d U P D 0.871(3) A 1
C C51A 0.2648(11) 0.3329(10) 0.5998(17) 0.029(6) Uani d U P D 0.129(3) A 2
C C52A 0.1837(12) 0.2880(10) 0.6004(19) 0.036(6) Uani d U P D 0.129(3) A 2
F F52A 0.1880(9) 0.2074(8) 0.6103(9) 0.048(3) Uani d U P D 0.129(3) A 2
C C53A 0.0895(11) 0.3156(9) 0.5932(16) 0.049(6) Uani d U P D 0.129(3) A 2
F F53A 0.0135(9) 0.2688(11) 0.5961(10) 0.076(5) Uani d U P D 0.129(3) A 2
C C54A 0.0748(15) 0.3959(10) 0.586(2) 0.049(7) Uani d U P D 0.129(3) A 2
F F54A -0.0166(11) 0.4274(12) 0.5808(11) 0.088(6) Uani d U P D 0.129(3) A 2
C C55A 0.1512(15) 0.4462(11) 0.585(3) 0.060(8) Uani d U P D 0.129(3) A 2
F F55A 0.1394(16) 0.5250(11) 0.5810(12) 0.091(6) Uani d U P D 0.129(3) A 2
C C56A 0.2445(13) 0.4130(10) 0.5957(15) 0.038(5) Uani d U P D 0.129(3) A 2
F F56A 0.3198(17) 0.4619(12) 0.5955(16) 0.038(5) Uani d U P D 0.129(3) A 2
C C61 0.35427(17) 0.20878(14) 0.48642(16) 0.0291(5) Uani d U . . 1.0 . .
C C62 0.39233(18) 0.27630(15) 0.45779(16) 0.0325(5) Uani d U . . 1.0 . .
C C63 0.3873(2) 0.27912(19) 0.36641(18) 0.0465(7) Uani d U . . 1.0 . .
H H63 0.410914 0.324444 0.344115 0.056 Uiso calc U . R 1.0 . .
C C64 0.3471(2) 0.2146(2) 0.3071(2) 0.0582(9) Uani d U . . 1.0 . .
H H64 0.342359 0.216957 0.244158 0.07 Uiso calc U . R 1.0 . .
C C65 0.3144(2) 0.1481(2) 0.3392(2) 0.0561(8) Uani d U . . 1.0 . .
H H65 0.288959 0.104547 0.298411 0.067 Uiso calc U . R 1.0 . .
C C66 0.3180(2) 0.14351(16) 0.42914(19) 0.0431(6) Uani d U . . 1.0 . .
H H66 0.296367 0.097244 0.45148 0.052 Uiso calc U . R 1.0 . .

loop_
_atom_site_aniso_label
_atom_site_aniso_U_11
_atom_site_aniso_U_22
_atom_site_aniso_U_33
_atom_site_aniso_U_12
_atom_site_aniso_U_13
_atom_site_aniso_U_23
N1 0.0245(9) 0.0305(10) 0.0225(9) 0.0012(8) 0.0067(8) 0.0013(8)
N3 0.0246(9) 0.0298(10) 0.0257(9) -0.0011(8) 0.0068(8) 0.0065(8)
O1 0.0418(10) 0.0373(10) 0.0441(10) -0.0101(8) 0.0087(8) 0.0151(8)
C1 0.0271(11) 0.0305(12) 0.0239(11) 0.0015(9) 0.0098(9) 0.0015(9)
C2 0.0273(11) 0.0302(12) 0.0262(11) 0.0011(9) 0.0024(9) 0.0026(9)
C3 0.0348(12) 0.0317(12) 0.0209(11) 0.0044(10) 0.0013(9) 0.0006(9)
C11 0.0205(10) 0.0397(13) 0.0244(11) 0.0023(9) 0.0083(9) 0.0008(9)
C12 0.0245(11) 0.0539(16) 0.0324(12) 0.0032(11) 0.0115(10) 0.0077(11)
C13 0.0413(15) 0.083(2) 0.0369(14) 0.0201(15) 0.0242(12) 0.0185(14)
C14 0.0592(18) 0.088(2) 0.0380(15) 0.0379(17) 0.0279(14) 0.0097(15)
C15 0.0492(16) 0.0569(17) 0.0360(14) 0.0277(13) 0.0167(12) 0.0040(12)
C16 0.0257(11) 0.0414(14) 0.0260(11) 0.0073(10) 0.0076(9) 0.0001(10)
C17 0.0359(13) 0.0480(15) 0.0364(13) -0.0056(11) 0.0139(11) 0.0105(12)
C18 0.0321(12) 0.0319(12) 0.0273(11) -0.0012(10) 0.0090(10) 0.0070(10)
C19 0.0460(17) 0.078(2) 0.0586(19) -0.0130(16) 0.0204(15) 0.0256(17)
C20 0.0349(13) 0.0317(12) 0.0301(12) 0.0036(10) 0.0102(10) 0.0004(10)
C21 0.0418(15) 0.0389(15) 0.0506(16) -0.0004(12) 0.0089(12) -0.0026(12)
C22 0.0442(15) 0.0367(14) 0.0336(13) 0.0054(11) 0.0076(11) 0.0029(11)
N2 0.0326(10) 0.0304(10) 0.0220(9) 0.0057(8) 0.0058(8) 0.0009(8)
C31 0.0333(12) 0.0336(12) 0.0186(10) 0.0082(10) 0.0067(9) 0.0017(9)
C32 0.0336(12) 0.0358(13) 0.0190(11) 0.0028(10) 0.0027(9) -0.0014(9)
C33 0.0328(12) 0.0475(15) 0.0238(11) 0.0069(11) 0.0073(10) -0.0019(10)
C34 0.0465(15) 0.0426(15) 0.0383(14) 0.0134(12) 0.0149(12) -0.0011(11)
C35 0.0551(16) 0.0304(13) 0.0448(15) 0.0059(12) 0.0183(13) 0.0020(11)
C37 0.0370(14) 0.0366(14) 0.0574(17) -0.0028(11) 0.0129(12) -0.0011(12)
C38 0.0424(16) 0.0568(18) 0.0580(19) -0.0129(14) 0.0113(14) -0.0019(15)
C39 0.0417(16) 0.0490(18) 0.087(2) -0.0087(14) 0.0046(16) 0.0298(17)
C36 0.0429(14) 0.0330(13) 0.0308(12) 0.0047(11) 0.0130(11) 0.0053(10)
C40 0.0465(15) 0.0348(14) 0.0504(16) 0.0002(11) 0.0218(13) 0.0079(12)
C41 0.0470(16) 0.0411(15) 0.0604(18) -0.0106(13) 0.0193(14) -0.0089(13)
C42 0.067(2) 0.054(2) 0.075(2) -0.0154(17) 0.0202(18) 0.0181(17)
B1 0.0272(13) 0.0301(13) 0.0219(12) 0.0020(10) 0.0072(10) 0.0040(10)
C51 0.0321(15) 0.0249(16) 0.0156(12) 0.0010(14) 0.0043(11) 0.0008(13)
C52 0.0282(14) 0.0329(15) 0.0202(12) 0.0043(12) 0.0023(10) -0.0036(11)
F52 0.0275(9) 0.0421(12) 0.0374(11) -0.0078(9) 0.0100(8) -0.0142(10)
C53 0.0298(18) 0.069(2) 0.0227(15) 0.0158(16) 0.0005(15) -0.0070(14)
F53 0.0278(10) 0.0938(17) 0.0423(11) 0.0122(10) 0.0043(8) -0.0187(10)
C54 0.059(2) 0.052(2) 0.0217(15) 0.035(2) 0.0043(14) 0.0010(17)
F54 0.0790(15) 0.0787(15) 0.0346(10) 0.0574(13) 0.0070(10) 0.0000(9)
C55 0.072(2) 0.0298(15) 0.0251(14) 0.0167(15) 0.0115(14) 0.0057(11)
F55 0.121(2) 0.0264(9) 0.0494(11) 0.0199(11) 0.0300(12) 0.0086(8)
C56 0.046(3) 0.032(2) 0.0246(19) -0.0005(19) 0.0131(18) 0.0047(16)
F56 0.0638(14) 0.0296(9) 0.0386(10) -0.0148(9) 0.0217(9) 0.0002(7)
C51A 0.033(8) 0.027(8) 0.026(7) 0.002(6) 0.010(5) -0.004(6)
C52A 0.031(8) 0.042(9) 0.037(8) -0.001(6) 0.014(6) -0.005(6)
F52A 0.043(6) 0.059(8) 0.052(7) -0.016(6) 0.029(6) -0.008(6)
C53A 0.046(8) 0.061(8) 0.045(8) 0.004(6) 0.021(6) -0.004(6)
F53A 0.041(7) 0.137(12) 0.053(8) -0.011(7) 0.019(6) -0.020(8)
C54A 0.047(9) 0.061(9) 0.036(8) 0.013(6) 0.013(6) 0.003(6)
F54A 0.064(9) 0.135(13) 0.071(9) 0.056(9) 0.032(7) 0.004(8)
C55A 0.063(10) 0.060(10) 0.053(9) 0.022(7) 0.018(6) -0.004(6)
F55A 0.111(13) 0.100(12) 0.068(9) 0.079(11) 0.040(8) 0.011(9)
C56A 0.043(7) 0.041(7) 0.035(7) 0.004(6) 0.018(5) 0.007(5)
F56A 0.050(10) 0.038(10) 0.039(9) 0.008(8) 0.032(7) 0.003(7)
C61 0.0254(11) 0.0302(12) 0.0289(12) 0.0062(9) 0.0068(9) 0.0002(9)
C62 0.0302(12) 0.0411(13) 0.0264(12) 0.0071(10) 0.0106(10) 0.0047(10)
C63 0.0465(15) 0.0670(18) 0.0308(13) 0.0082(14) 0.0199(12) 0.0095(13)
C64 0.0575(18) 0.089(2) 0.0286(14) 0.0217(17) 0.0162(13) -0.0090(15)
C65 0.0577(18) 0.0556(19) 0.0471(17) 0.0174(15) 0.0100(14) -0.0176(14)
C66 0.0414(14) 0.0361(14) 0.0431(15) 0.0116(11) 0.0053(12) -0.0084(11)

loop_
_atom_type_symbol
_atom_type_description
_atom_type_scat_dispersion_real
_atom_type_scat_dispersion_imag
_atom_type_scat_source
C C 0.0181 0.0091 'International Tables Vol C Tables 4.2.6.8 and 6.1.1.4'
H H 0.0000 0.0000 'International Tables Vol C Tables 4.2.6.8 and 6.1.1.4'
B B 0.0090 0.0039 'International Tables Vol C Tables 4.2.6.8 and 6.1.1.4'
F F 0.0727 0.0534 'International Tables Vol C Tables 4.2.6.8 and 6.1.1.4'
N N 0.0311 0.0180 'International Tables Vol C Tables 4.2.6.8 and 6.1.1.4'
O O 0.0492 0.0322 'International Tables Vol C Tables 4.2.6.8 and 6.1.1.4'

loop_
_geom_angle_atom_site_label_1
_geom_angle_atom_site_label_2
_geom_angle_atom_site_label_3
_geom_angle_site_symmetry_1
_geom_angle_site_symmetry_3
_geom_angle
_geom_angle_publ_flag
C1 N1 C2 . . 110.48(18) ?
C1 N1 C11 . . 126.13(18) ?
C2 N1 C11 . . 123.22(18) ?
O1 N3 C61 . . 122.7(2) ?
O1 N3 B1 . . 126.17(19) ?
C61 N3 B1 . . 111.17(18) ?
N1 C1 N2 . . 105.25(18) ?
N1 C1 B1 . . 121.14(19) ?
N2 C1 B1 . . 133.6(2) ?
C3 C2 N1 . . 106.67(19) ?
C3 C2 H2 . . 126.7 ?
N1 C2 H2 . . 126.7 ?
C2 C3 N2 . . 107.4(2) ?
C2 C3 H3 . . 126.3 ?
N2 C3 H3 . . 126.3 ?
C16 C11 C12 . . 123.3(2) ?
C16 C11 N1 . . 119.4(2) ?
C12 C11 N1 . . 117.3(2) ?
C13 C12 C11 . . 117.1(3) ?
C13 C12 C17 . . 121.3(2) ?
C11 C12 C17 . . 121.4(2) ?
C14 C13 C12 . . 121.1(3) ?
C14 C13 H13 . . 119.4 ?
C12 C13 H13 . . 119.4 ?
C15 C14 C13 . . 120.7(3) ?
C15 C14 H14 . . 119.6 ?
C13 C14 H14 . . 119.6 ?
C14 C15 C16 . . 121.0(3) ?
C14 C15 H15 . . 119.5 ?
C16 C15 H15 . . 119.5 ?
C11 C16 C15 . . 116.7(2) ?
C11 C16 C20 . . 124.0(2) ?
C15 C16 C20 . . 119.2(2) ?
C12 C17 C19 . . 114.4(2) ?
C12 C17 C18 . . 108.3(2) ?
C19 C17 C18 . . 112.2(2) ?
C12 C17 H17 . . 107.2 ?
C19 C17 H17 . . 107.2 ?
C18 C17 H17 . . 107.2 ?
C62 C18 C17 . . 112.9(2) ?
C62 C18 B1 . . 101.81(18) ?
C17 C18 B1 . . 112.75(18) ?
C62 C18 H18 . . 109.7 ?
C17 C18 H18 . . 109.7 ?
B1 C18 H18 . . 109.7 ?
C17 C19 H19A . . 109.5 ?
C17 C19 H19B . . 109.5 ?
H19A C19 H19B . . 109.5 ?
C17 C19 H19C . . 109.5 ?
H19A C19 H19C . . 109.5 ?
H19B C19 H19C . . 109.5 ?
C16 C20 C21 . . 110.5(2) ?
C16 C20 C22 . . 111.7(2) ?
C21 C20 C22 . . 110.9(2) ?
C16 C20 H20 . . 107.9 ?
C21 C20 H20 . . 107.9 ?
C22 C20 H20 . . 107.9 ?
C20 C21 H21A . . 109.5 ?
C20 C21 H21B . . 109.5 ?
H21A C21 H21B . . 109.5 ?
C20 C21 H21C . . 109.5 ?
H21A C21 H21C . . 109.5 ?
H21B C21 H21C . . 109.5 ?
C20 C22 H22A . . 109.5 ?
C20 C22 H22B . . 109.5 ?
H22A C22 H22B . . 109.5 ?
C20 C22 H22C . . 109.5 ?
H22A C22 H22C . . 109.5 ?
H22B C22 H22C . . 109.5 ?
C1 N2 C3 . . 110.16(19) ?
C1 N2 C31 . . 127.08(18) ?
C3 N2 C31 . . 122.64(18) ?
C32 C31 C36 . . 123.5(2) ?
C32 C31 N2 . . 118.9(2) ?
C36 C31 N2 . . 117.6(2) ?
C33 C32 C31 . . 116.8(2) ?
C33 C32 C37 . . 121.1(2) ?
C31 C32 C37 . . 121.9(2) ?
C34 C33 C32 . . 121.1(2) ?
C34 C33 H33 . . 119.4 ?
C32 C33 H33 . . 119.4 ?
C35 C34 C33 . . 120.5(2) ?
C35 C34 H34 . . 119.8 ?
C33 C34 H34 . . 119.8 ?
C34 C35 C36 . . 121.3(3) ?
C34 C35 H35 . . 119.4 ?
C36 C35 H35 . . 119.4 ?
C32 C37 C38 . . 114.7(2) ?
C32 C37 C39 . . 107.5(2) ?
C38 C37 C39 . . 109.1(2) ?
C32 C37 H37 . . 108.5 ?
C38 C37 H37 . . 108.5 ?
C39 C37 H37 . . 108.5 ?
C37 C38 H38A . . 109.5 ?
C37 C38 H38B . . 109.5 ?
H38A C38 H38B . . 109.5 ?
C37 C38 H38C . . 109.5 ?
H38A C38 H38C . . 109.5 ?
H38B C38 H38C . . 109.5 ?
C37 C39 H39A . . 109.5 ?
C37 C39 H39B . . 109.5 ?
H39A C39 H39B . . 109.5 ?
C37 C39 H39C . . 109.5 ?
H39A C39 H39C . . 109.5 ?
H39B C39 H39C . . 109.5 ?
C35 C36 C31 . . 116.7(2) ?
C35 C36 C40 . . 119.8(2) ?
C31 C36 C40 . . 123.4(2) ?
C41 C40 C36 . . 109.0(2) ?
C41 C40 C42 . . 107.7(2) ?
C36 C40 C42 . . 114.6(2) ?
C41 C40 H40 . . 108.4 ?
C36 C40 H40 . . 108.4 ?
C42 C40 H40 . . 108.4 ?
C40 C41 H41A . . 109.5 ?
C40 C41 H41B . . 109.5 ?
H41A C41 H41B . . 109.5 ?
C40 C41 H41C . . 109.5 ?
H41A C41 H41C . . 109.5 ?
H41B C41 H41C . . 109.5 ?
C40 C42 H42A . . 109.5 ?
C40 C42 H42B . . 109.5 ?
H42A C42 H42B . . 109.5 ?
C40 C42 H42C . . 109.5 ?
H42A C42 H42C . . 109.5 ?
H42B C42 H42C . . 109.5 ?
N3 B1 C1 . . 105.83(18) ?
N3 B1 C51 . . 115.3(2) ?
C1 B1 C51 . . 113.5(2) ?
N3 B1 C18 . . 99.78(18) ?
C1 B1 C18 . . 112.76(19) ?
C51 B1 C18 . . 108.9(2) ?
N3 B1 C51A . . 96.5(6) ?
C1 B1 C51A . . 115.6(9) ?
C18 B1 C51A . . 121.7(8) ?
C56 C51 C52 . . 113.0(3) ?
C56 C51 B1 . . 120.1(3) ?
C52 C51 B1 . . 126.9(3) ?
F52 C52 C53 . . 116.0(3) ?
F52 C52 C51 . . 120.6(2) ?
C53 C52 C51 . . 123.3(3) ?
F53 C53 C54 . . 119.8(3) ?
F53 C53 C52 . . 120.5(3) ?
C54 C53 C52 . . 119.7(3) ?
F54 C54 C55 . . 120.0(4) ?
F54 C54 C53 . . 120.6(4) ?
C55 C54 C53 . . 119.4(4) ?
F55 C55 C56 . . 121.3(4) ?
F55 C55 C54 . . 120.2(3) ?
C56 C55 C54 . . 118.4(4) ?
C55 C56 F56 . . 115.8(4) ?
C55 C56 C51 . . 126.1(5) ?
F56 C56 C51 . . 118.0(4) ?
C52A C51A C56A . . 112.5(13) ?
C52A C51A B1 . . 129.9(12) ?
C56A C51A B1 . . 117.4(11) ?
F52A C52A C53A . . 110.5(12) ?
F52A C52A C51A . . 123.1(13) ?
C53A C52A C51A . . 126.4(14) ?
F53A C53A C54A . . 119.2(13) ?
F53A C53A C52A . . 123.7(13) ?
C54A C53A C52A . . 117.0(13) ?
C53A C54A F54A . . 119.9(15) ?
C53A C54A C55A . . 121.3(13) ?
F54A C54A C55A . . 118.8(14) ?
F55A C55A C54A . . 122.2(16) ?
F55A C55A C56A . . 120.3(15) ?
C54A C55A C56A . . 117.4(15) ?
F56A C56A C51A . . 116.9(15) ?
F56A C56A C55A . . 117.8(17) ?
C51A C56A C55A . . 125.1(15) ?
N3 C61 C66 . . 126.5(2) ?
N3 C61 C62 . . 110.7(2) ?
C66 C61 C62 . . 122.8(2) ?
C63 C62 C61 . . 117.8(2) ?
C63 C62 C18 . . 130.6(2) ?
C61 C62 C18 . . 111.6(2) ?
C62 C63 C64 . . 119.7(3) ?
C62 C63 H63 . . 120.2 ?
C64 C63 H63 . . 120.2 ?
C65 C64 C63 . . 120.6(3) ?
C65 C64 H64 . . 119.7 ?
C63 C64 H64 . . 119.7 ?
C66 C65 C64 . . 121.2(3) ?
C66 C65 H65 . . 119.4 ?
C64 C65 H65 . . 119.4 ?
C65 C66 C61 . . 117.8(3) ?
C65 C66 H66 . . 121.1 ?
C61 C66 H66 . . 121.1 ?

loop_
_geom_bond_atom_site_label_1
_geom_bond_atom_site_label_2
_geom_bond_site_symmetry_2
_geom_bond_distance
_geom_bond_publ_flag
N1 C1 . 1.354(3) ?
N1 C2 . 1.389(3) ?
N1 C11 . 1.447(3) ?
N3 O1 . 1.289(2) ?
N3 C61 . 1.386(3) ?
N3 B1 . 1.563(3) ?
C1 N2 . 1.358(3) ?
C1 B1 . 1.633(3) ?
C2 C3 . 1.343(3) ?
C2 H2 . 0.95 ?
C3 N2 . 1.383(3) ?
C3 H3 . 0.95 ?
C11 C16 . 1.392(3) ?
C11 C12 . 1.406(3) ?
C12 C13 . 1.382(4) ?
C12 C17 . 1.518(4) ?
C13 C14 . 1.377(5) ?
C13 H13 . 0.95 ?
C14 C15 . 1.375(4) ?
C14 H14 . 0.95 ?
C15 C16 . 1.401(3) ?
C15 H15 . 0.95 ?
C16 C20 . 1.522(3) ?
C17 C19 . 1.530(4) ?
C17 C18 . 1.570(3) ?
C17 H17 . 1.0 ?
C18 C62 . 1.517(3) ?
C18 B1 . 1.649(3) ?
C18 H18 . 1.0 ?
C19 H19A . 0.98 ?
C19 H19B . 0.98 ?
C19 H19C . 0.98 ?
C20 C21 . 1.528(4) ?
C20 C22 . 1.535(3) ?
C20 H20 . 1.0 ?
C21 H21A . 0.98 ?
C21 H21B . 0.98 ?
C21 H21C . 0.98 ?
C22 H22A . 0.98 ?
C22 H22B . 0.98 ?
C22 H22C . 0.98 ?
N2 C31 . 1.458(3) ?
C31 C32 . 1.402(3) ?
C31 C36 . 1.403(3) ?
C32 C33 . 1.394(3) ?
C32 C37 . 1.508(4) ?
C33 C34 . 1.386(4) ?
C33 H33 . 0.95 ?
C34 C35 . 1.379(4) ?
C34 H34 . 0.95 ?
C35 C36 . 1.397(4) ?
C35 H35 . 0.95 ?
C37 C38 . 1.525(4) ?
C37 C39 . 1.544(4) ?
C37 H37 . 1.0 ?
C38 H38A . 0.98 ?
C38 H38B . 0.98 ?
C38 H38C . 0.98 ?
C39 H39A . 0.98 ?
C39 H39B . 0.98 ?
C39 H39C . 0.98 ?
C36 C40 . 1.529(4) ?
C40 C41 . 1.526(4) ?
C40 C42 . 1.537(4) ?
C40 H40 . 1.0 ?
C41 H41A . 0.98 ?
C41 H41B . 0.98 ?
C41 H41C . 0.98 ?
C42 H42A . 0.98 ?
C42 H42B . 0.98 ?
C42 H42C . 0.98 ?
B1 C51 . 1.638(4) ?
B1 C51A . 1.691(14) ?
C51 C56 . 1.384(6) ?
C51 C52 . 1.387(4) ?
C52 F52 . 1.353(3) ?
C52 C53 . 1.381(4) ?
C53 F53 . 1.345(4) ?
C53 C54 . 1.376(5) ?
C54 F54 . 1.348(4) ?
C54 C55 . 1.368(5) ?
C55 F55 . 1.345(4) ?
C55 C56 . 1.356(6) ?
C56 F56 . 1.376(5) ?
C51A C52A . 1.377(13) ?
C51A C56A . 1.381(16) ?
C52A F52A . 1.372(14) ?
C52A C53A . 1.374(13) ?
C53A F53A . 1.348(13) ?
C53A C54A . 1.372(13) ?
C54A F54A . 1.373(13) ?
C54A C55A . 1.375(13) ?
C55A F55A . 1.343(13) ?
C55A C56A . 1.386(13) ?
C56A F56A . 1.348(13) ?
C61 C66 . 1.390(4) ?
C61 C62 . 1.401(3) ?
C62 C63 . 1.387(3) ?
C63 C64 . 1.404(5) ?
C63 H63 . 0.95 ?
C64 C65 . 1.376(5) ?
C64 H64 . 0.95 ?
C65 C66 . 1.374(4) ?
C65 H65 . 0.95 ?
C66 H66 . 0.95 ?

loop_
_geom_torsion_atom_site_label_1
_geom_torsion_atom_site_label_2
_geom_torsion_atom_site_label_3
_geom_torsion_atom_site_label_4
_geom_torsion_site_symmetry_1
_geom_torsion_site_symmetry_2
_geom_torsion_site_symmetry_3
_geom_torsion_site_symmetry_4
_geom_torsion
_geom_torsion_publ_flag
C2 N1 C1 N2 . . . . 0.0(2) ?
C11 N1 C1 N2 . . . . -175.4(2) ?
C2 N1 C1 B1 . . . . -178.5(2) ?
C11 N1 C1 B1 . . . . 6.1(3) ?
C1 N1 C2 C3 . . . . 0.3(3) ?
C11 N1 C2 C3 . . . . 175.9(2) ?
N1 C2 C3 N2 . . . . -0.5(3) ?
C1 N1 C11 C16 . . . . -128.2(2) ?
C2 N1 C11 C16 . . . . 57.0(3) ?
C1 N1 C11 C12 . . . . 52.8(3) ?
C2 N1 C11 C12 . . . . -122.1(2) ?
C16 C11 C12 C13 . . . . -2.7(4) ?
N1 C11 C12 C13 . . . . 176.3(2) ?
C16 C11 C12 C17 . . . . 171.6(2) ?
N1 C11 C12 C17 . . . . -9.4(3) ?
C11 C12 C13 C14 . . . . 0.9(4) ?
C17 C12 C13 C14 . . . . -173.4(3) ?
C12 C13 C14 C15 . . . . 0.8(5) ?
C13 C14 C15 C16 . . . . -0.9(5) ?
C12 C11 C16 C15 . . . . 2.6(3) ?
N1 C11 C16 C15 . . . . -176.4(2) ?
C12 C11 C16 C20 . . . . -174.1(2) ?
N1 C11 C16 C20 . . . . 6.9(3) ?
C14 C15 C16 C11 . . . . -0.8(4) ?
C14 C15 C16 C20 . . . . 176.2(3) ?
C13 C12 C17 C19 . . . . -25.0(4) ?
C11 C12 C17 C19 . . . . 161.0(2) ?
C13 C12 C17 C18 . . . . 101.1(3) ?
C11 C12 C17 C18 . . . . -73.0(3) ?
C12 C17 C18 C62 . . . . -48.6(3) ?
C19 C17 C18 C62 . . . . 78.7(3) ?
C12 C17 C18 B1 . . . . 66.1(3) ?
C19 C17 C18 B1 . . . . -166.6(2) ?
C11 C16 C20 C21 . . . . 123.8(2) ?
C15 C16 C20 C21 . . . . -52.9(3) ?
C11 C16 C20 C22 . . . . -112.3(3) ?
C15 C16 C20 C22 . . . . 71.0(3) ?
N1 C1 N2 C3 . . . . -0.3(3) ?
B1 C1 N2 C3 . . . . 177.9(2) ?
N1 C1 N2 C31 . . . . 175.9(2) ?
B1 C1 N2 C31 . . . . -5.9(4) ?
C2 C3 N2 C1 . . . . 0.5(3) ?
C2 C3 N2 C31 . . . . -175.9(2) ?
C1 N2 C31 C32 . . . . 83.8(3) ?
C3 N2 C31 C32 . . . . -100.5(3) ?
C1 N2 C31 C36 . . . . -98.2(3) ?
C3 N2 C31 C36 . . . . 77.6(3) ?
C36 C31 C32 C33 . . . . 5.1(3) ?
N2 C31 C32 C33 . . . . -177.01(19) ?
C36 C31 C32 C37 . . . . -169.5(2) ?
N2 C31 C32 C37 . . . . 8.4(3) ?
C31 C32 C33 C34 . . . . -1.3(3) ?
C37 C32 C33 C34 . . . . 173.3(2) ?
C32 C33 C34 C35 . . . . -2.6(4) ?
C33 C34 C35 C36 . . . . 2.9(4) ?
C33 C32 C37 C38 . . . . 28.0(4) ?
C31 C32 C37 C38 . . . . -157.6(2) ?
C33 C32 C37 C39 . . . . -93.5(3) ?
C31 C32 C37 C39 . . . . 80.9(3) ?
C34 C35 C36 C31 . . . . 0.6(4) ?
C34 C35 C36 C40 . . . . -174.7(2) ?
C32 C31 C36 C35 . . . . -4.7(3) ?
N2 C31 C36 C35 . . . . 177.3(2) ?
C32 C31 C36 C40 . . . . 170.4(2) ?
N2 C31 C36 C40 . . . . -7.5(3) ?
C35 C36 C40 C41 . . . . 79.1(3) ?
C31 C36 C40 C41 . . . . -95.9(3) ?
C35 C36 C40 C42 . . . . -41.6(4) ?
C31 C36 C40 C42 . . . . 143.3(3) ?
O1 N3 B1 C1 . . . . 44.5(3) ?
C61 N3 B1 C1 . . . . -136.00(18) ?
O1 N3 B1 C51 . . . . -81.8(3) ?
C61 N3 B1 C51 . . . . 97.6(2) ?
O1 N3 B1 C18 . . . . 161.72(19) ?
C61 N3 B1 C18 . . . . -18.8(2) ?
O1 N3 B1 C51A . . . . -74.5(9) ?
C61 N3 B1 C51A . . . . 105.0(8) ?
N1 C1 B1 N3 . . . . 49.1(3) ?
N2 C1 B1 N3 . . . . -128.8(3) ?
N1 C1 B1 C51 . . . . 176.5(2) ?
N2 C1 B1 C51 . . . . -1.4(4) ?
N1 C1 B1 C18 . . . . -59.0(3) ?
N2 C1 B1 C18 . . . . 123.1(3) ?
N1 C1 B1 C51A . . . . 154.5(6) ?
N2 C1 B1 C51A . . . . -23.4(7) ?
C62 C18 B1 N3 . . . . 21.0(2) ?
C17 C18 B1 N3 . . . . -100.3(2) ?
C62 C18 B1 C1 . . . . 132.9(2) ?
C17 C18 B1 C1 . . . . 11.6(3) ?
C62 C18 B1 C51 . . . . -100.1(2) ?
C17 C18 B1 C51 . . . . 138.6(2) ?
C62 C18 B1 C51A . . . . -82.9(8) ?
C17 C18 B1 C51A . . . . 155.8(8) ?
N3 B1 C51 C56 . . . . -164.5(3) ?
C1 B1 C51 C56 . . . . 73.2(4) ?
C18 B1 C51 C56 . . . . -53.4(4) ?
N3 B1 C51 C52 . . . . 15.0(4) ?
C1 B1 C51 C52 . . . . -107.3(3) ?
C18 B1 C51 C52 . . . . 126.2(3) ?
C56 C51 C52 F52 . . . . 178.9(3) ?
B1 C51 C52 F52 . . . . -0.7(4) ?
C56 C51 C52 C53 . . . . -2.7(5) ?
B1 C51 C52 C53 . . . . 177.7(3) ?
F52 C52 C53 F53 . . . . 1.7(4) ?
C51 C52 C53 F53 . . . . -176.8(3) ?
F52 C52 C53 C54 . . . . 179.2(3) ?
C51 C52 C53 C54 . . . . 0.8(5) ?
F53 C53 C54 F54 . . . . 0.6(5) ?
C52 C53 C54 F54 . . . . -177.0(3) ?
F53 C53 C54 C55 . . . . 179.2(3) ?
C52 C53 C54 C55 . . . . 1.6(5) ?
F54 C54 C55 F55 . . . . -2.1(5) ?
C53 C54 C55 F55 . . . . 179.2(3) ?
F54 C54 C55 C56 . . . . 176.9(3) ?
C53 C54 C55 C56 . . . . -1.8(5) ?
F55 C55 C56 F56 . . . . 0.8(6) ?
C54 C55 C56 F56 . . . . -178.2(3) ?
F55 C55 C56 C51 . . . . 178.5(4) ?
C54 C55 C56 C51 . . . . -0.5(7) ?
C52 C51 C56 C55 . . . . 2.6(6) ?
B1 C51 C56 C55 . . . . -177.7(4) ?
C52 C51 C56 F56 . . . . -179.7(3) ?
B1 C51 C56 F56 . . . . -0.1(6) ?
N3 B1 C51A C52A . . . . 24.(3) ?
C1 B1 C51A C52A . . . . -87.(3) ?
C18 B1 C51A C52A . . . . 130.(2) ?
N3 B1 C51A C56A . . . . -160.5(19) ?
C1 B1 C51A C56A . . . . 88.(2) ?
C18 B1 C51A C56A . . . . -55.(2) ?
C56A C51A C52A F52A . . . . -176.(2) ?
B1 C51A C52A F52A . . . . 0.(4) ?
C56A C51A C52A C53A . . . . 3.(4) ?
B1 C51A C52A C53A . . . . 178.(2) ?
F52A C52A C53A F53A . . . . 0.(3) ?
C51A C52A C53A F53A . . . . -179.(2) ?
F52A C52A C53A C54A . . . . 178.(2) ?
C51A C52A C53A C54A . . . . -1.(4) ?
F53A C53A C54A F54A . . . . 0.(4) ?
C52A C53A C54A F54A . . . . -178.(2) ?
F53A C53A C54A C55A . . . . 178.(3) ?
C52A C53A C54A C55A . . . . 0.(5) ?
C53A C54A C55A F55A . . . . -178.(3) ?
F54A C54A C55A F55A . . . . 0.(5) ?
C53A C54A C55A C56A . . . . -2.(5) ?
F54A C54A C55A C56A . . . . 176.(3) ?
C52A C51A C56A F56A . . . . 180.(2) ?
B1 C51A C56A F56A . . . . 4.(3) ?
C52A C51A C56A C55A . . . . -5.(4) ?
B1 C51A C56A C55A . . . . 179.(2) ?
F55A C55A C56A F56A . . . . -4.(5) ?
C54A C55A C56A F56A . . . . 180.(3) ?
F55A C55A C56A C51A . . . . -179.(3) ?
C54A C55A C56A C51A . . . . 5.(5) ?
O1 N3 C61 C66 . . . . 9.8(3) ?
B1 N3 C61 C66 . . . . -169.7(2) ?
O1 N3 C61 C62 . . . . -171.96(19) ?
B1 N3 C61 C62 . . . . 8.5(2) ?
N3 C61 C62 C63 . . . . -174.3(2) ?
C66 C61 C62 C63 . . . . 4.0(4) ?
N3 C61 C62 C18 . . . . 7.3(3) ?
C66 C61 C62 C18 . . . . -174.4(2) ?
C17 C18 C62 C63 . . . . -75.5(3) ?
B1 C18 C62 C63 . . . . 163.3(3) ?
C17 C18 C62 C61 . . . . 102.6(2) ?
B1 C18 C62 C61 . . . . -18.5(2) ?
C61 C62 C63 C64 . . . . -1.4(4) ?
C18 C62 C63 C64 . . . . 176.6(2) ?
C62 C63 C64 C65 . . . . -1.2(4) ?
C63 C64 C65 C66 . . . . 1.5(5) ?
C64 C65 C66 C61 . . . . 0.9(4) ?
N3 C61 C66 C65 . . . . 174.2(2) ?
C62 C61 C66 C65 . . . . -3.8(4) ?
